data_4346854
loop_
_publ_author_name
'Smirnov, Andrey S.'
'Kritchenkov, Andreii S.'
'Bokach, Nadezhda A.'
'Kuznetsov, Maxim L.'
'Selivanov, Stanislav I.'
'Gurzhiy, Vladislav V.'
'Roodt, Andreas'
'Kukushkin, Vadim Yu'

_publ_section_title
;
 Regio- and Stereoselective 1,3-Dipolar Cycloaddition of Cyclic Azomethine
 Imines to Platinum(IV)-Bound Nitriles Giving \D(2)-1,2,4-Triazoline
 Species.
;
_journal_issue 22
_journal_name_full 'Inorganic chemistry'
_journal_page_first 11018
_journal_page_last 11030
_journal_paper_doi 10.1021/acs.inorgchem.5b02246
_journal_volume 54
_journal_year 2015
_chemical_formula_sum 'C31.84 H32.84 Cl5.53 N5 O3 Pt'
_chemical_formula_weight 924.77
_space_group_IT_number 15
_space_group_name_Hall '-C 2yc'
_space_group_name_H-M_alt 'C 1 2/c 1'
_symmetry_cell_setting monoclinic
_symmetry_space_group_name_H-M 'C 1 2/c 1'
_atom_sites_solution_hydrogens geom
_atom_sites_solution_primary direct
_atom_sites_solution_secondary difmap
_audit_creation_method SHELXL-97
_cell_angle_alpha 90.00
_cell_angle_beta 95.564(2)
_cell_angle_gamma 90.00
_cell_formula_units_Z 8
_cell_length_a 21.1161(5)
_cell_length_b 16.0077(4)
_cell_length_c 23.2672(4)
_cell_measurement_reflns_used 6864
_cell_measurement_temperature 293(2)
_cell_measurement_theta_max 28.9258
_cell_measurement_theta_min 3.1131
_cell_volume 7827.7(3)
_computing_cell_refinement
;
CrysAlisPro, Agilent Technologies,
Version 1.171.36.20 (release 27-06-2012 CrysAlis171 .NET)
(compiled Jul 11 2012,15:38:31)
;
_computing_data_collection
;
CrysAlisPro, Agilent Technologies,
Version 1.171.36.20 (release 27-06-2012 CrysAlis171 .NET)
(compiled Jul 11 2012,15:38:31)
;
_computing_data_reduction
;
CrysAlisPro, Agilent Technologies,
Version 1.171.36.20 (release 27-06-2012 CrysAlis171 .NET)
(compiled Jul 11 2012,15:38:31)
;
_computing_publication_material
;
O. V. Dolomanov, L. J. Bourhis, R. J. Gildea, J. A. K. Howard and H. Puschmann,
OLEX2: a complete structure solution, refinement and analysis program.
J. Appl. Cryst. (2009). 42, 339-341.
;
_computing_structure_refinement 'SHELXL-97 (Sheldrick, 2008)'
_computing_structure_solution 'SHELXS-97 (Sheldrick, 2008)'
_diffrn_ambient_temperature 293(2)
_diffrn_detector_area_resol_mean 10.3829
_diffrn_measured_fraction_theta_full 0.997
_diffrn_measured_fraction_theta_max 0.997
_diffrn_measurement_device_type 'SuperNova, Dual, Cu at zero, Atlas'
_diffrn_measurement_method '\w scans'
_diffrn_radiation_monochromator mirror
_diffrn_radiation_source 'SuperNova (Mo) X-ray Source'
_diffrn_radiation_type MoK\a
_diffrn_radiation_wavelength 0.71073
_diffrn_reflns_av_R_equivalents 0.0401
_diffrn_reflns_av_sigmaI/netI 0.0445
_diffrn_reflns_limit_h_max 25
_diffrn_reflns_limit_h_min -20
_diffrn_reflns_limit_k_max 16
_diffrn_reflns_limit_k_min -19
_diffrn_reflns_limit_l_max 27
_diffrn_reflns_limit_l_min -27
_diffrn_reflns_number 19767
_diffrn_reflns_theta_full 25.00
_diffrn_reflns_theta_max 25.00
_diffrn_reflns_theta_min 3.17
_exptl_absorpt_coefficient_mu 3.998
_exptl_absorpt_correction_T_max 0.776
_exptl_absorpt_correction_T_min 0.609
_exptl_absorpt_correction_type analytical
_exptl_absorpt_process_details
;
CrysAlisPro, Agilent Technologies,
Version 1.171.36.20 (release 27-06-2012 CrysAlis171 .NET)
(compiled Jul 11 2012,15:38:31)
Analytical numeric absorption correction using a multifaceted crystal
			model based on expressions derived by R.C. Clark & J.S. Reid.
(Clark, R. C. & Reid, J. S. (1995). Acta Cryst. A51, 887-897)
;
_exptl_crystal_colour 'light yellow'
_exptl_crystal_density_diffrn 1.570
_exptl_crystal_density_method 'not measured'
_exptl_crystal_description prism
_exptl_crystal_F_000 3645
_exptl_crystal_size_max 0.16
_exptl_crystal_size_mid 0.12
_exptl_crystal_size_min 0.07
_refine_diff_density_max 1.283
_refine_diff_density_min -0.983
_refine_diff_density_rms 0.108
_refine_ls_extinction_method none
_refine_ls_goodness_of_fit_ref 1.051
_refine_ls_hydrogen_treatment constr
_refine_ls_matrix_type full
_refine_ls_number_parameters 393
_refine_ls_number_reflns 6877
_refine_ls_number_restraints 1
_refine_ls_restrained_S_all 1.061
_refine_ls_R_factor_all 0.0676
_refine_ls_R_factor_gt 0.0487
_refine_ls_shift/su_max 0.000
_refine_ls_shift/su_mean 0.000
_refine_ls_structure_factor_coef Fsqd
_refine_ls_weighting_details 'calc w=1/[\s^2^(Fo^2^)+(0.0697P)^2^+27.6220P] where P=(Fo^2^+2Fc^2^)/3'
_refine_ls_weighting_scheme calc
_refine_ls_wR_factor_gt 0.1250
_refine_ls_wR_factor_ref 0.1378
_reflns_number_gt 5297
_reflns_number_total 6877
_reflns_threshold_expression >2sigma(I)
_cod_data_source_file ic5b02246_si_004.cif
_cod_data_source_block Compound_26
_cod_database_code 4346854

loop_
_symmetry_equiv_pos_as_xyz
'x, y, z'
'-x, y, -z+1/2'
'x+1/2, y+1/2, z'
'-x+1/2, y+1/2, -z+1/2'
'-x, -y, -z'
'x, -y, z-1/2'
'-x+1/2, -y+1/2, -z'
'x+1/2, -y+1/2, z-1/2'

loop_
_atom_site_label
_atom_site_type_symbol
_atom_site_fract_x
_atom_site_fract_y
_atom_site_fract_z
_atom_site_U_iso_or_equiv
_atom_site_adp_type
_atom_site_occupancy
_atom_site_symmetry_multiplicity
_atom_site_calc_flag
_atom_site_refinement_flags
Pt1 Pt 0.353348(14) 0.475753(18) 0.242329(11) 0.05648(14) Uani 1 1 d .
C1 C 0.4003(3) 0.5870(4) 0.3424(2) 0.0435(14) Uani 1 1 d .
H1 H 0.4199 0.6279 0.3182 0.052 Uiso 1 1 calc R
N2 N 0.4043(3) 0.5023(3) 0.3166(2) 0.0454(13) Uani 1 1 d .
C3 C 0.4469(3) 0.4583(4) 0.3459(3) 0.0508(17) Uani 1 1 d .
N4 N 0.4719(3) 0.4990(3) 0.3941(2) 0.0470(13) Uani 1 1 d .
C5 C 0.5334(4) 0.4991(5) 0.4212(3) 0.0522(17) Uani 1 1 d .
C6 C 0.5436(3) 0.5875(4) 0.4453(3) 0.0515(16) Uani 1 1 d .
H6 H 0.5336 0.5880 0.4855 0.062 Uiso 1 1 calc R
C7 C 0.4930(3) 0.6392(4) 0.4085(3) 0.0440(15) Uani 1 1 d .
H7 H 0.5090 0.6523 0.3714 0.053 Uiso 1 1 calc R
N8 N 0.4400(2) 0.5783(3) 0.3985(2) 0.0431(12) Uani 1 1 d .
C9 C 0.4683(4) 0.3725(5) 0.3305(3) 0.067(2) Uani 1 1 d .
H9A H 0.4477 0.3574 0.2928 0.081 Uiso 1 1 calc R
H9B H 0.5138 0.3735 0.3277 0.081 Uiso 1 1 calc R
C10 C 0.4539(5) 0.3076(5) 0.3729(4) 0.090(3) Uani 1 1 d .
H10A H 0.4676 0.2540 0.3603 0.135 Uiso 1 1 calc R
H10B H 0.4089 0.3062 0.3760 0.135 Uiso 1 1 calc R
H10C H 0.4758 0.3205 0.4099 0.135 Uiso 1 1 calc R
O11 O 0.5704(3) 0.4414(4) 0.4236(2) 0.0685(14) Uani 1 1 d .
N12 N 0.6073(3) 0.6156(4) 0.4432(2) 0.0564(15) Uani 1 1 d .
H12 H 0.6188 0.6343 0.4112 0.068 Uiso 1 1 calc R
C13 C 0.6497(3) 0.6136(4) 0.4901(3) 0.0552(17) Uani 1 1 d .
O14 O 0.6338(3) 0.6012(4) 0.5379(2) 0.0817(17) Uani 1 1 d .
C15 C 0.71776(19) 0.6302(3) 0.4793(2) 0.0617(19) Uani 1 1 d G
C16 C 0.7373(3) 0.6343(4) 0.4240(2) 0.073(2) Uani 1 1 d G
H16 H 0.7076 0.6284 0.3920 0.088 Uiso 1 1 calc R
C17 C 0.8011(3) 0.6473(4) 0.4166(3) 0.092(3) Uani 1 1 d G
C19 C 0.8453(2) 0.6561(4) 0.4644(4) 0.104(4) Uani 1 1 d G
H19 H 0.8880 0.6647 0.4594 0.125 Uiso 1 1 calc R
C20 C 0.8258(2) 0.6520(4) 0.5197(3) 0.105(4) Uani 1 1 d G
H20 H 0.8555 0.6579 0.5517 0.126 Uiso 1 1 calc R
C21 C 0.7620(3) 0.6390(4) 0.5272(2) 0.076(2) Uani 1 1 d G
H21 H 0.7490 0.6363 0.5642 0.091 Uiso 1 1 calc R
C18 C 0.8219(6) 0.6494(9) 0.3558(6) 0.138(5) Uani 1 1 d .
H18A H 0.7920 0.6189 0.3302 0.207 Uiso 1 1 calc R
H18B H 0.8633 0.6245 0.3560 0.207 Uiso 1 1 calc R
H18C H 0.8237 0.7063 0.3430 0.207 Uiso 1 1 calc R
C22 C 0.4722(3) 0.7182(4) 0.4350(3) 0.0468(15) Uani 1 1 d .
C23 C 0.4903(5) 0.7947(5) 0.4141(4) 0.082(3) Uani 1 1 d .
H23 H 0.5145 0.7961 0.3828 0.099 Uiso 1 1 calc R
C24 C 0.4732(6) 0.8698(6) 0.4390(5) 0.107(4) Uani 1 1 d .
H24 H 0.4852 0.9210 0.4246 0.128 Uiso 1 1 calc R
C25 C 0.4377(4) 0.8654(6) 0.4857(4) 0.082(3) Uani 1 1 d .
Cl26 Cl 0.41431(18) 0.95957(18) 0.51535(19) 0.1377(14) Uani 1 1 d .
C27 C 0.4194(4) 0.7914(6) 0.5068(4) 0.073(2) Uani 1 1 d .
H27 H 0.3954 0.7901 0.5383 0.088 Uiso 1 1 calc R
C28 C 0.4363(4) 0.7189(5) 0.4817(3) 0.065(2) Uani 1 1 d .
H28 H 0.4233 0.6683 0.4964 0.079 Uiso 1 1 calc R
C29 C 0.3333(3) 0.6122(4) 0.3487(3) 0.0446(15) Uani 1 1 d .
C30 C 0.3055(4) 0.6754(5) 0.3156(3) 0.0615(19) Uani 1 1 d .
H30 H 0.3301 0.7047 0.2913 0.074 Uiso 1 1 calc R
C31 C 0.2435(4) 0.6969(5) 0.3168(4) 0.075(2) Uani 1 1 d .
H31 H 0.2259 0.7393 0.2930 0.090 Uiso 1 1 calc R
C32 C 0.2072(4) 0.6560(5) 0.3531(3) 0.065(2) Uani 1 1 d .
O33 O 0.1444(3) 0.6720(5) 0.3596(3) 0.098(2) Uani 1 1 d .
C34 C 0.1109(5) 0.7216(9) 0.3170(6) 0.143(5) Uani 1 1 d .
H34A H 0.1250 0.7090 0.2800 0.215 Uiso 1 1 calc R
H34B H 0.1186 0.7796 0.3258 0.215 Uiso 1 1 calc R
H34C H 0.0662 0.7103 0.3162 0.215 Uiso 1 1 calc R
C35 C 0.2343(4) 0.5920(5) 0.3874(3) 0.069(2) Uani 1 1 d .
H35 H 0.2098 0.5635 0.4121 0.083 Uiso 1 1 calc R
C36 C 0.2967(4) 0.5704(5) 0.3851(3) 0.0608(19) Uani 1 1 d .
H36 H 0.3144 0.5273 0.4082 0.073 Uiso 1 1 calc R
Cl37 Cl 0.40881(12) 0.57696(16) 0.19827(8) 0.0805(6) Uani 1 1 d .
Cl38 Cl 0.29906(13) 0.37550(16) 0.28782(11) 0.0925(7) Uani 1 1 d .
N39 N 0.3040(6) 0.4477(6) 0.1692(4) 0.129(2) Uani 1 1 d .
C40 C 0.2757(7) 0.4317(8) 0.1291(5) 0.129(2) Uani 1 1 d .
C41 C 0.2355(6) 0.4102(8) 0.0753(5) 0.129(2) Uani 1 1 d D
H41A H 0.1944 0.3906 0.0849 0.154 Uiso 1 1 calc R
H41B H 0.2287 0.4597 0.0515 0.154 Uiso 1 1 calc R
C42 C 0.2657(6) 0.3451(7) 0.0427(5) 0.129(2) Uani 1 1 d D
H42A H 0.2364 0.3265 0.0112 0.193 Uiso 1 1 calc R
H42B H 0.2775 0.2989 0.0678 0.193 Uiso 1 1 calc R
H42C H 0.3031 0.3675 0.0279 0.193 Uiso 1 1 calc R
C43 C 0.6342(9) 0.9032(11) 0.2841(7) 0.134(6) Uani 0.844(9) 1 d P
H43 H 0.6795 0.9160 0.2929 0.161 Uiso 0.844(9) 1 calc PR
Cl44 Cl 0.6164(4) 0.9114(5) 0.2096(4) 0.246(4) Uani 0.844(9) 1 d P
Cl45 Cl 0.6233(4) 0.8028(5) 0.3023(3) 0.246(4) Uani 0.844(9) 1 d P
Cl46 Cl 0.5932(4) 0.9671(4) 0.3239(4) 0.217(4) Uani 0.844(9) 1 d P

loop_
_atom_site_aniso_label
_atom_site_aniso_U_11
_atom_site_aniso_U_22
_atom_site_aniso_U_33
_atom_site_aniso_U_23
_atom_site_aniso_U_13
_atom_site_aniso_U_12
Pt1 0.0593(2) 0.0620(2) 0.04661(19) -0.01251(12) -0.00244(13) 0.00309(14)
C1 0.052(4) 0.045(3) 0.034(3) -0.003(3) 0.009(3) -0.001(3)
N2 0.050(3) 0.045(3) 0.042(3) -0.007(2) 0.007(3) 0.001(3)
C3 0.045(4) 0.055(4) 0.053(4) -0.002(3) 0.009(3) 0.002(3)
N4 0.048(3) 0.048(3) 0.044(3) 0.006(2) 0.002(3) -0.001(3)
C5 0.049(4) 0.067(4) 0.041(4) 0.013(3) 0.008(3) -0.001(4)
C6 0.047(4) 0.067(4) 0.041(3) 0.003(3) 0.005(3) -0.001(3)
C7 0.042(4) 0.051(4) 0.040(3) 0.005(3) 0.010(3) -0.006(3)
N8 0.044(3) 0.045(3) 0.040(3) 0.002(2) 0.003(2) 0.001(2)
C9 0.065(5) 0.057(4) 0.079(5) -0.014(4) 0.001(4) 0.021(4)
C10 0.104(8) 0.055(5) 0.111(7) -0.003(5) 0.014(6) 0.007(5)
O11 0.057(3) 0.068(3) 0.078(4) 0.016(3) -0.002(3) 0.006(3)
N12 0.044(3) 0.080(4) 0.045(3) 0.005(3) 0.003(3) -0.008(3)
C13 0.053(4) 0.049(4) 0.062(4) -0.002(3) 0.001(4) -0.002(3)
O14 0.070(4) 0.123(5) 0.051(3) 0.008(3) -0.002(3) -0.012(4)
C15 0.051(4) 0.047(4) 0.086(5) -0.008(4) 0.000(4) 0.002(3)
C16 0.055(5) 0.078(5) 0.087(6) -0.001(5) 0.012(4) -0.015(4)
C17 0.079(7) 0.069(5) 0.131(9) 0.011(6) 0.026(7) -0.006(5)
C19 0.059(6) 0.079(6) 0.174(12) 0.009(8) 0.012(7) -0.002(5)
C20 0.061(6) 0.084(7) 0.160(11) 0.000(7) -0.037(7) -0.003(5)
C21 0.058(5) 0.072(5) 0.094(6) 0.001(5) -0.012(5) -0.002(4)
C18 0.109(10) 0.152(12) 0.162(12) 0.009(10) 0.060(9) -0.025(9)
C22 0.046(4) 0.051(4) 0.043(3) 0.001(3) 0.005(3) -0.003(3)
C23 0.092(7) 0.064(5) 0.098(6) -0.013(5) 0.045(5) -0.017(5)
C24 0.125(9) 0.058(5) 0.146(10) -0.024(6) 0.051(8) -0.025(6)
C25 0.069(6) 0.069(6) 0.110(7) -0.039(5) 0.019(5) -0.007(5)
Cl26 0.129(3) 0.0803(17) 0.213(4) -0.067(2) 0.061(3) -0.0146(17)
C27 0.072(6) 0.079(6) 0.073(5) -0.017(5) 0.027(4) 0.000(5)
C28 0.075(5) 0.063(5) 0.062(4) -0.001(4) 0.026(4) 0.002(4)
C29 0.042(4) 0.050(4) 0.042(3) -0.003(3) 0.006(3) 0.001(3)
C30 0.058(5) 0.062(4) 0.065(4) 0.013(4) 0.015(4) 0.009(4)
C31 0.075(6) 0.071(5) 0.078(5) 0.020(4) 0.008(5) 0.027(5)
C32 0.051(5) 0.076(5) 0.069(5) -0.005(4) 0.005(4) 0.019(4)
O33 0.064(4) 0.118(5) 0.115(5) 0.003(4) 0.026(4) 0.034(4)
C34 0.071(7) 0.168(13) 0.192(14) 0.037(11) 0.019(8) 0.058(8)
C35 0.061(5) 0.083(6) 0.066(5) 0.005(4) 0.025(4) 0.005(4)
C36 0.053(4) 0.074(5) 0.057(4) 0.011(4) 0.011(3) 0.007(4)
Cl37 0.0922(16) 0.1055(16) 0.0449(9) 0.0002(10) 0.0127(10) -0.0113(13)
Cl38 0.0969(18) 0.0858(15) 0.0923(16) -0.0058(13) -0.0034(13) -0.0316(14)
N39 0.160(6) 0.118(4) 0.096(4) -0.030(3) -0.051(4) 0.020(4)
C40 0.160(6) 0.118(4) 0.096(4) -0.030(3) -0.051(4) 0.020(4)
C41 0.160(6) 0.118(4) 0.096(4) -0.030(3) -0.051(4) 0.020(4)
C42 0.160(6) 0.118(4) 0.096(4) -0.030(3) -0.051(4) 0.020(4)
C43 0.128(13) 0.153(14) 0.127(12) 0.003(11) 0.042(10) -0.015(11)
Cl44 0.297(7) 0.212(5) 0.253(6) -0.013(4) 0.144(5) -0.016(5)
Cl45 0.297(7) 0.212(5) 0.253(6) -0.013(4) 0.144(5) -0.016(5)
Cl46 0.185(6) 0.164(5) 0.307(9) -0.103(5) 0.042(6) -0.003(4)

loop_
_atom_type_symbol
_atom_type_description
_atom_type_scat_dispersion_real
_atom_type_scat_dispersion_imag
_atom_type_scat_source
C C 0.0033 0.0016 'International Tables Vol C Tables 4.2.6.8 and 6.1.1.4'
H H 0.0000 0.0000 'International Tables Vol C Tables 4.2.6.8 and 6.1.1.4'
N N 0.0061 0.0033 'International Tables Vol C Tables 4.2.6.8 and 6.1.1.4'
O O 0.0106 0.0060 'International Tables Vol C Tables 4.2.6.8 and 6.1.1.4'
Cl Cl 0.1484 0.1585 'International Tables Vol C Tables 4.2.6.8 and 6.1.1.4'
Pt Pt -1.7033 8.3905 'International Tables Vol C Tables 4.2.6.8 and 6.1.1.4'

loop_
_geom_angle_atom_site_label_1
_geom_angle_atom_site_label_2
_geom_angle_atom_site_label_3
_geom_angle
N39 Pt1 N2 179.0(3)
N39 Pt1 Cl38 89.6(4)
N2 Pt1 Cl38 90.07(17)
N39 Pt1 Cl37 91.4(4)
N2 Pt1 Cl37 88.89(17)
Cl38 Pt1 Cl37 178.96(8)
N2 C1 N8 102.7(5)
N2 C1 C29 112.2(5)
N8 C1 C29 113.4(5)
N2 C1 H1 109.5
N8 C1 H1 109.5
C29 C1 H1 109.5
C3 N2 C1 110.5(5)
C3 N2 Pt1 129.4(5)
C1 N2 Pt1 119.8(4)
N2 C3 N4 111.7(6)
N2 C3 C9 125.9(7)
N4 C3 C9 122.4(6)
C3 N4 C5 130.3(6)
C3 N4 N8 109.6(5)
C5 N4 N8 112.8(5)
O11 C5 N4 126.4(7)
O11 C5 C6 128.5(7)
N4 C5 C6 105.1(6)
N12 C6 C5 112.4(6)
N12 C6 C7 114.7(6)
C5 C6 C7 103.1(5)
N12 C6 H6 108.8
C5 C6 H6 108.8
C7 C6 H6 108.8
N8 C7 C22 111.9(5)
N8 C7 C6 101.9(5)
C22 C7 C6 116.2(5)
N8 C7 H7 108.8
C22 C7 H7 108.8
C6 C7 H7 108.8
N4 N8 C7 103.8(5)
N4 N8 C1 104.2(4)
C7 N8 C1 115.3(5)
C10 C9 C3 113.3(7)
C10 C9 H9A 108.9
C3 C9 H9A 108.9
C10 C9 H9B 108.9
C3 C9 H9B 108.9
H9A C9 H9B 107.7
C9 C10 H10A 109.5
C9 C10 H10B 109.5
H10A C10 H10B 109.5
C9 C10 H10C 109.5
H10A C10 H10C 109.5
H10B C10 H10C 109.5
C13 N12 C6 121.6(6)
C13 N12 H12 119.2
C6 N12 H12 119.2
O14 C13 N12 121.8(7)
O14 C13 C15 122.5(7)
N12 C13 C15 115.7(6)
C16 C15 C21 120.0
C16 C15 C13 122.4(5)
C21 C15 C13 117.6(5)
C15 C16 C17 120.0
C15 C16 H16 120.0
C17 C16 H16 120.0
C19 C17 C16 120.0
C19 C17 C18 120.6(7)
C16 C17 C18 119.4(7)
C17 C19 C20 120.0
C17 C19 H19 120.0
C20 C19 H19 120.0
C19 C20 C21 120.0
C19 C20 H20 120.0
C21 C20 H20 120.0
C20 C21 C15 120.0
C20 C21 H21 120.0
C15 C21 H21 120.0
C17 C18 H18A 109.5
C17 C18 H18B 109.5
H18A C18 H18B 109.5
C17 C18 H18C 109.5
H18A C18 H18C 109.5
H18B C18 H18C 109.5
C23 C22 C28 117.4(7)
C23 C22 C7 120.2(6)
C28 C22 C7 122.4(6)
C22 C23 C24 121.6(8)
C22 C23 H23 119.2
C24 C23 H23 119.2
C25 C24 C23 117.6(9)
C25 C24 H24 121.2
C23 C24 H24 121.2
C27 C25 C24 121.9(8)
C27 C25 Cl26 120.6(7)
C24 C25 Cl26 117.5(8)
C25 C27 C28 119.6(8)
C25 C27 H27 120.2
C28 C27 H27 120.2
C27 C28 C22 122.0(8)
C27 C28 H28 119.0
C22 C28 H28 119.0
C30 C29 C36 118.2(6)
C30 C29 C1 120.1(6)
C36 C29 C1 121.6(6)
C31 C30 C29 122.4(7)
C31 C30 H30 118.8
C29 C30 H30 118.8
C30 C31 C32 119.6(7)
C30 C31 H31 120.2
C32 C31 H31 120.2
C31 C32 O33 125.8(7)
C31 C32 C35 119.0(7)
O33 C32 C35 115.2(8)
C32 O33 C34 117.0(8)
O33 C34 H34A 109.5
O33 C34 H34B 109.5
H34A C34 H34B 109.5
O33 C34 H34C 109.5
H34A C34 H34C 109.5
H34B C34 H34C 109.5
C36 C35 C32 120.7(7)
C36 C35 H35 119.6
C32 C35 H35 119.6
C35 C36 C29 120.0(7)
C35 C36 H36 120.0
C29 C36 H36 120.0
C40 N39 Pt1 178.7(15)
N39 C40 C41 178.4(17)
C42 C41 C40 111.0(10)
C42 C41 H41A 109.4
C40 C41 H41A 109.4
C42 C41 H41B 109.4
C40 C41 H41B 109.4
H41A C41 H41B 108.0
C41 C42 H42A 109.5
C41 C42 H42B 109.5
H42A C42 H42B 109.5
C41 C42 H42C 109.5
H42A C42 H42C 109.5
H42B C42 H42C 109.5
Cl46 C43 Cl45 110.8(9)
Cl46 C43 Cl44 115.4(11)
Cl45 C43 Cl44 107.4(11)
Cl46 C43 H43 107.6
Cl45 C43 H43 107.6
Cl44 C43 H43 107.6

loop_
_geom_bond_atom_site_label_1
_geom_bond_atom_site_label_2
_geom_bond_distance
Pt1 N39 1.961(9)
Pt1 N2 1.991(5)
Pt1 Cl38 2.290(2)
Pt1 Cl37 2.298(2)
C1 N2 1.488(8)
C1 N8 1.490(8)
C1 C29 1.493(9)
C1 H1 0.9800
N2 C3 1.285(9)
C3 N4 1.358(9)
C3 C9 1.500(10)
N4 C5 1.388(9)
N4 N8 1.445(7)
C5 O11 1.208(9)
C5 C6 1.529(10)
C6 N12 1.422(9)
C6 C7 1.544(9)
C6 H6 0.9800
C7 N8 1.483(8)
C7 C22 1.493(9)
C7 H7 0.9800
C9 C10 1.485(12)
C9 H9A 0.9700
C9 H9B 0.9700
C10 H10A 0.9600
C10 H10B 0.9600
C10 H10C 0.9600
N12 C13 1.343(9)
N12 H12 0.8600
C13 O14 1.210(9)
C13 C15 1.506(8)
C15 C16 1.3900
C15 C21 1.3900
C16 C17 1.3900
C16 H16 0.9300
C17 C19 1.3900
C17 C18 1.521(13)
C19 C20 1.3900
C19 H19 0.9300
C20 C21 1.3900
C20 H20 0.9300
C21 H21 0.9300
C18 H18A 0.9600
C18 H18B 0.9600
C18 H18C 0.9600
C22 C23 1.384(10)
C22 C28 1.385(9)
C23 C24 1.397(12)
C23 H23 0.9300
C24 C25 1.379(13)
C24 H24 0.9300
C25 C27 1.353(12)
C25 Cl26 1.750(8)
C27 C28 1.363(11)
C27 H27 0.9300
C28 H28 0.9300
C29 C30 1.369(9)
C29 C36 1.374(9)
C30 C31 1.358(11)
C30 H30 0.9300
C31 C32 1.363(11)
C31 H31 0.9300
C32 O33 1.372(9)
C32 C35 1.386(11)
O33 C34 1.406(13)
C34 H34A 0.9600
C34 H34B 0.9600
C34 H34C 0.9600
C35 C36 1.368(10)
C35 H35 0.9300
C36 H36 0.9300
N39 C40 1.087(12)
C40 C41 1.483(14)
C41 C42 1.470(12)
C41 H41A 0.9700
C41 H41B 0.9700
C42 H42A 0.9600
C42 H42B 0.9600
C42 H42C 0.9600
C43 Cl46 1.675(17)
C43 Cl45 1.683(18)
C43 Cl44 1.743(18)
C43 H43 0.9800
